data_7115648
loop_
_publ_author_name
'Richard A. Lewis'
'K. Cory MacLeod'
'Brandon Q. Mercado'
'Patrick L. Holland'

_publ_section_title
;
 Geometric and redox flexibility of pyridine as a redox-active ligand that
 can reversibly accept one or two electrons
;
_journal_name_full Chem.Commun.
_journal_page_first 11114
_journal_paper_doi 10.1039/C4cc05495D
_journal_volume 50
_journal_year 2014
_chemical_formula_moiety 'C54 H64 Fe2 N6, 1/2(C5 H12)'
_chemical_formula_sum 'C56.5 H70 Fe2 N6'
_chemical_formula_weight 944.88
_chemical_name_systematic
;
 ?
;
_space_group_crystal_system monoclinic
_space_group_IT_number 14
_space_group_name_Hall '-P 2yn'
_space_group_name_H-M_alt 'P 1 21/n 1'
_symmetry_space_group_name_Hall '-P 2yn'
_symmetry_space_group_name_H-M 'P 1 21/n 1'
_atom_sites_solution_hydrogens mixed
_atom_sites_solution_primary direct
_atom_sites_solution_secondary difmap
_audit_creation_method SHELXL-2013
_cell_angle_alpha 90
_cell_angle_beta 104.422(7)
_cell_angle_gamma 90
_cell_formula_units_Z 4
_cell_length_a 15.9655(3)
_cell_length_b 14.7809(3)
_cell_length_c 21.7126(15)
_cell_measurement_reflns_used 80981
_cell_measurement_temperature 93(2)
_cell_measurement_theta_max 66.8
_cell_measurement_theta_min 2.1
_cell_volume 4962.4(4)
_computing_cell_refinement 'CrystalClear-SM Expert 2.0 r15 (Rigaku, 2011)'
_computing_data_collection 'CrystalClear-SM Expert 2.0 r15 (Rigaku, 2011)'
_computing_data_reduction 'CrystalClear-SM Expert 2.0 r15 (Rigaku, 2011)'
_computing_molecular_graphics
;
Dolomanov, O.V.; Bourhis, L.J.; Gildea, R.J.; Howard, J.A.K.; Puschmann, H., 
OLEX2: A complete structure solution, refinement and analysis program
(2009). J. Appl. Cryst., 42, 339-341.
;
_computing_publication_material 'SHELXL-2013 (Sheldrick, 2013)'
_computing_structure_refinement 'SHELXL-2013 (Sheldrick, 2013)'
_computing_structure_solution 'SHELXS-2013 (Sheldrick, 2013)'
_diffrn_ambient_temperature 93(2)
_diffrn_detector_area_resol_mean 22.2
_diffrn_measured_fraction_theta_full 0.972
_diffrn_measured_fraction_theta_max 0.999
_diffrn_measurement_device_type 'Rigaku Saturn 944+ CCD'
_diffrn_measurement_method \w
_diffrn_radiation_type CuK\a
_diffrn_radiation_wavelength 1.54187
_diffrn_reflns_av_R_equivalents 0.0592
_diffrn_reflns_av_unetI/netI 0.0261
_diffrn_reflns_Laue_measured_fraction_full 0.972
_diffrn_reflns_Laue_measured_fraction_max 0.999
_diffrn_reflns_limit_h_max 18
_diffrn_reflns_limit_h_min -18
_diffrn_reflns_limit_k_max 16
_diffrn_reflns_limit_k_min -17
_diffrn_reflns_limit_l_max 25
_diffrn_reflns_limit_l_min -25
_diffrn_reflns_number 115206
_diffrn_reflns_point_group_measured_fraction_full 0.972
_diffrn_reflns_point_group_measured_fraction_max 0.999
_diffrn_reflns_theta_full 67.687
_diffrn_reflns_theta_max 66.602
_diffrn_reflns_theta_min 3.097
_diffrn_source 'Rotating Anode'
_exptl_absorpt_coefficient_mu 5.011
_exptl_absorpt_correction_T_max 0.483
_exptl_absorpt_correction_T_min 0.398
_exptl_absorpt_correction_type multi-scan
_exptl_absorpt_process_details 'Jacobson, R. (1998) Private Communication'
_exptl_crystal_colour Colorless
_exptl_crystal_density_diffrn 1.265
_exptl_crystal_density_method 'not measured'
_exptl_crystal_description Block
_exptl_crystal_F_000 2012
_exptl_crystal_size_max 0.200
_exptl_crystal_size_mid 0.190
_exptl_crystal_size_min 0.170
_refine_diff_density_max 0.372
_refine_diff_density_min -0.363
_refine_diff_density_rms 0.046
_refine_ls_extinction_method none
_refine_ls_goodness_of_fit_ref 1.108
_refine_ls_hydrogen_treatment mixed
_refine_ls_matrix_type full
_refine_ls_number_parameters 629
_refine_ls_number_reflns 8733
_refine_ls_number_restraints 31
_refine_ls_restrained_S_all 1.106
_refine_ls_R_factor_all 0.0402
_refine_ls_R_factor_gt 0.0361
_refine_ls_shift/su_max 0.001
_refine_ls_shift/su_mean 0.000
_refine_ls_structure_factor_coef Fsqd
_refine_ls_weighting_details 'w=1/[\s^2^(Fo^2^)+(0.0420P)^2^+2.8228P] where P=(Fo^2^+2Fc^2^)/3'
_refine_ls_weighting_scheme calc
_refine_ls_wR_factor_gt 0.0916
_refine_ls_wR_factor_ref 0.0943
_reflns_Friedel_coverage 0.000
_reflns_number_gt 7916
_reflns_number_total 8733
_reflns_threshold_expression 'I > 2\s(I)'
_cod_data_source_file c4cc05495d2.cif
_cod_data_source_block 007-13130
_cod_original_formula_sum 'C56.50 H70 Fe2 N6'
_cod_database_code 7115648
_shelx_space_group_comment
;
The symmetry employed for this shelxl refinement is uniquely defined
by the following loop, which should always be used as a source of
symmetry information in preference to the above space-group names.
They are only intended as comments.
;
_shelx_estimated_absorpt_t_min 0.434
_shelx_estimated_absorpt_t_max 0.483
_shelxl_version_number 2013-4

loop_
_space_group_symop_operation_xyz
'x, y, z'
'-x+1/2, y+1/2, -z+1/2'
'-x, -y, -z'
'x-1/2, -y-1/2, z-1/2'

loop_
_atom_site_label
_atom_site_type_symbol
_atom_site_fract_x
_atom_site_fract_y
_atom_site_fract_z
_atom_site_U_iso_or_equiv
_atom_site_adp_type
_atom_site_occupancy
_atom_site_site_symmetry_order
_atom_site_calc_flag
_atom_site_refinement_flags_posn
_atom_site_refinement_flags_adp
_atom_site_refinement_flags_occupancy
_atom_site_disorder_assembly
_atom_site_disorder_group
Fe1 Fe -0.10363(2) 0.75247(2) 0.21453(2) 0.02309(9) Uani 1 1 d . . . . .
N11 N -0.22596(11) 0.75016(11) 0.16303(8) 0.0239(4) Uani 1 1 d . . . . .
C11 C -0.38326(14) 0.73346(16) 0.13867(11) 0.0337(5) Uani 1 1 d . . . . .
H11A H -0.3800 0.7655 0.0998 0.050 Uiso 1 1 calc R U . . .
H11B H -0.4251 0.7638 0.1579 0.050 Uiso 1 1 calc R U . . .
H11C H -0.4017 0.6709 0.1282 0.050 Uiso 1 1 calc R U . . .
C21 C -0.29529(13) 0.73383(13) 0.18512(10) 0.0258(4) Uani 1 1 d . . . . .
C31 C -0.28980(13) 0.71888(14) 0.25070(10) 0.0271(4) Uani 1 1 d . . . . .
C41 C -0.21917(14) 0.74290(14) 0.30140(10) 0.0276(5) Uani 1 1 d . . . . .
C51 C -0.23265(16) 0.74155(19) 0.36775(11) 0.0416(6) Uani 1 1 d . . . . .
H51A H -0.2338 0.6788 0.3820 0.062 Uiso 1 1 calc R U . . .
H51B H -0.2877 0.7710 0.3677 0.062 Uiso 1 1 calc R U . . .
H51C H -0.1852 0.7740 0.3966 0.062 Uiso 1 1 calc R U . . .
C61 C -0.36985(15) 0.68040(16) 0.26789(12) 0.0361(5) Uani 1 1 d . . . . .
H61A H -0.4047 0.7301 0.2781 0.054 Uiso 1 1 calc R U . . .
H61B H -0.3519 0.6404 0.3048 0.054 Uiso 1 1 calc R U . . .
H61C H -0.4042 0.6460 0.2318 0.054 Uiso 1 1 calc R U . . .
N21 N -0.14042(11) 0.76732(12) 0.29446(8) 0.0261(4) Uani 1 1 d . . . . .
C12 C -0.23359(12) 0.77312(14) 0.09754(10) 0.0259(4) Uani 1 1 d . . . . .
C22 C -0.22832(13) 0.70484(16) 0.05386(10) 0.0322(5) Uani 1 1 d . . . . .
C32 C -0.22449(15) 0.73075(19) -0.00726(11) 0.0404(6) Uani 1 1 d . . . . .
H32 H -0.2198 0.6854 -0.0372 0.048 Uiso 1 1 calc R U . . .
C42 C -0.22734(15) 0.82068(19) -0.02519(11) 0.0430(6) Uani 1 1 d . . . . .
H42 H -0.2243 0.8369 -0.0669 0.052 Uiso 1 1 calc R U . . .
C52 C -0.23461(14) 0.88634(18) 0.01807(11) 0.0385(6) Uani 1 1 d . . . . .
H52 H -0.2377 0.9481 0.0055 0.046 Uiso 1 1 calc R U . . .
C62 C -0.23750(13) 0.86444(15) 0.07986(10) 0.0295(5) Uani 1 1 d . . . . .
C72 C -0.24164(16) 0.93746(16) 0.12727(11) 0.0389(5) Uani 1 1 d . . . . .
H72A H -0.2863 0.9223 0.1495 0.058 Uiso 1 1 calc R U . . .
H72B H -0.2559 0.9953 0.1051 0.058 Uiso 1 1 calc R U . . .
H72C H -0.1855 0.9424 0.1582 0.058 Uiso 1 1 calc R U . . .
C82 C -0.22701(16) 0.60622(16) 0.07101(12) 0.0429(6) Uani 1 1 d . . . . .
H82A H -0.1695 0.5900 0.0970 0.064 Uiso 1 1 calc R U . . .
H82B H -0.2403 0.5697 0.0321 0.064 Uiso 1 1 calc R U . . .
H82C H -0.2703 0.5946 0.0951 0.064 Uiso 1 1 calc R U . . .
C13 C -0.07927(14) 0.81003(16) 0.34630(10) 0.0307(5) Uani 1 1 d . . . . .
C23 C -0.00943(15) 0.76078(18) 0.38308(11) 0.0382(6) Uani 1 1 d . . . . .
C33 C 0.05001(16) 0.8060(2) 0.43170(12) 0.0512(7) Uani 1 1 d . . . . .
H33 H 0.0970 0.7732 0.4576 0.061 Uiso 1 1 calc R U . . .
C43 C 0.04187(17) 0.8968(2) 0.44277(12) 0.0566(8) Uani 1 1 d . . . . .
H43 H 0.0832 0.9263 0.4758 0.068 Uiso 1 1 calc R U . . .
C53 C -0.02609(17) 0.9448(2) 0.40607(12) 0.0494(7) Uani 1 1 d . . . . .
H53 H -0.0313 1.0076 0.4139 0.059 Uiso 1 1 calc R U . . .
C63 C -0.08781(15) 0.90281(17) 0.35736(11) 0.0370(5) Uani 1 1 d . . . . .
C73 C -0.16256(18) 0.95550(18) 0.31836(13) 0.0506(7) Uani 1 1 d . . . . .
H73A H -0.1691 0.9423 0.2732 0.076 Uiso 1 1 calc R U . . .
H73B H -0.1519 1.0203 0.3259 0.076 Uiso 1 1 calc R U . . .
H73C H -0.2156 0.9384 0.3305 0.076 Uiso 1 1 calc R U . . .
C83 C 0.00196(18) 0.66221(19) 0.37133(12) 0.0498(7) Uani 1 1 d . . . . .
H83A H -0.0526 0.6303 0.3689 0.075 Uiso 1 1 calc R U . . .
H83B H 0.0471 0.6371 0.4063 0.075 Uiso 1 1 calc R U . . .
H83C H 0.0188 0.6547 0.3312 0.075 Uiso 1 1 calc R U . . .
N14 N -0.07016(11) 0.61426(12) 0.21597(8) 0.0273(4) Uani 1 1 d . . . . .
C24 C -0.11890(15) 0.55208(16) 0.23572(11) 0.0365(5) Uani 1 1 d . . . . .
H24 H -0.1629 0.5722 0.2550 0.044 Uiso 1 1 calc R U . . .
C34 C -0.10815(15) 0.46024(16) 0.22934(12) 0.0395(6) Uani 1 1 d . . . . .
H34 H -0.1430 0.4182 0.2449 0.047 Uiso 1 1 calc R U . . .
C44 C -0.04593(15) 0.43054(16) 0.20003(11) 0.0371(5) Uani 1 1 d . . . . .
H44 H -0.0388 0.3678 0.1933 0.045 Uiso 1 1 calc R U . . .
C54 C 0.00567(14) 0.49340(15) 0.18071(11) 0.0339(5) Uani 1 1 d . . . . .
H54 H 0.0498 0.4746 0.1612 0.041 Uiso 1 1 calc R U . . .
C64 C -0.00751(13) 0.58403(15) 0.19006(10) 0.0290(5) Uani 1 1 d . . . . .
H64 H 0.0294 0.6269 0.1776 0.035 Uiso 1 1 calc R U . . .
N15 N -0.02353(11) 0.82711(12) 0.18186(8) 0.0262(4) Uani 1 1 d . . . . .
C25 C -0.01721(13) 0.82079(15) 0.11876(10) 0.0264(4) Uani 1 1 d . . . . .
H25 H -0.0493(15) 0.7728(16) 0.0950(11) 0.032 Uiso 1 1 d . U . . .
C35 C 0.00705(13) 0.89434(15) 0.08544(10) 0.0282(5) Uani 1 1 d . . . . .
H35 H -0.0107(15) 0.8960(16) 0.0389(12) 0.034 Uiso 1 1 d . U . . .
C45 C 0.06137(14) 0.96066(15) 0.12376(11) 0.0293(5) Uani 1 1 d . . . . .
H45 H 0.0800(15) 1.0121(17) 0.1044(11) 0.035 Uiso 1 1 d . U . . .
C55 C 0.05621(13) 0.96759(14) 0.18908(10) 0.0291(5) Uani 1 1 d . . . . .
H55 H 0.0833 1.0168 0.2145 0.035 Uiso 1 1 calc R U . . .
C65 C 0.01314(13) 0.90447(15) 0.21424(10) 0.0277(5) Uani 1 1 d . . . . .
H65 H 0.0076 0.9134 0.2564 0.033 Uiso 1 1 calc R U . . .
Fe2 Fe 0.12064(2) 0.83381(2) 0.11272(2) 0.02305(9) Uani 1 1 d . . . . .
N111 N 0.15117(11) 0.75227(11) 0.05137(8) 0.0246(4) Uani 1 1 d . . . . .
C111 C 0.23418(15) 0.64217(15) 0.00526(10) 0.0330(5) Uani 1 1 d . . . . .
H11D H 0.2327 0.5791 0.0190 0.049 Uiso 1 1 calc R U . . .
H11E H 0.2894 0.6541 -0.0053 0.049 Uiso 1 1 calc R U . . .
H11F H 0.1865 0.6528 -0.0323 0.049 Uiso 1 1 calc R U . . .
C121 C 0.22482(14) 0.70457(14) 0.05846(9) 0.0258(4) Uani 1 1 d . . . . .
C131 C 0.29446(13) 0.71080(14) 0.11307(9) 0.0255(4) Uani 1 1 d . . . . .
C141 C 0.29833(13) 0.76790(14) 0.16576(10) 0.0255(4) Uani 1 1 d . . . . .
C151 C 0.38176(14) 0.76949(17) 0.21698(11) 0.0352(5) Uani 1 1 d . . . . .
H15A H 0.3802 0.8191 0.2466 0.053 Uiso 1 1 calc R U . . .
H15B H 0.4304 0.7785 0.1976 0.053 Uiso 1 1 calc R U . . .
H15C H 0.3890 0.7119 0.2401 0.053 Uiso 1 1 calc R U . . .
C161 C 0.37435(15) 0.65190(16) 0.11474(11) 0.0373(5) Uani 1 1 d . . . . .
H16A H 0.3567 0.5971 0.0894 0.056 Uiso 1 1 calc R U . . .
H16B H 0.4017 0.6350 0.1588 0.056 Uiso 1 1 calc R U . . .
H16C H 0.4156 0.6860 0.0971 0.056 Uiso 1 1 calc R U . . .
N121 N 0.23268(11) 0.82044(11) 0.17335(8) 0.0245(4) Uani 1 1 d . . . . .
C112 C 0.08188(13) 0.74134(14) -0.00425(9) 0.0259(4) Uani 1 1 d . . . . .
C122 C 0.06764(13) 0.80756(14) -0.05207(9) 0.0257(4) Uani 1 1 d . . . . .
C132 C -0.00390(14) 0.79807(15) -0.10391(10) 0.0297(5) Uani 1 1 d . . . . .
H132 H -0.0138 0.8418 -0.1370 0.036 Uiso 1 1 calc R U . . .
C142 C -0.06049(15) 0.72634(15) -0.10810(10) 0.0326(5) Uani 1 1 d . . . . .
H142 H -0.1091 0.7212 -0.1436 0.039 Uiso 1 1 calc R U . . .
C152 C -0.04599(15) 0.66199(15) -0.06027(10) 0.0317(5) Uani 1 1 d . . . . .
H152 H -0.0853 0.6131 -0.0631 0.038 Uiso 1 1 calc R U . . .
C162 C 0.02527(14) 0.66769(14) -0.00812(10) 0.0285(5) Uani 1 1 d . . . . .
C172 C 0.04148(16) 0.59798(16) 0.04357(11) 0.0385(5) Uani 1 1 d . . . . .
H17A H -0.0128 0.5672 0.0437 0.058 Uiso 1 1 calc R U . . .
H17B H 0.0643 0.6275 0.0848 0.058 Uiso 1 1 calc R U . . .
H17C H 0.0836 0.5537 0.0361 0.058 Uiso 1 1 calc R U . . .
C182 C 0.12630(14) 0.88767(15) -0.04665(10) 0.0316(5) Uani 1 1 d . . . . .
H18A H 0.1130 0.9208 -0.0870 0.047 Uiso 1 1 calc R U . . .
H18B H 0.1865 0.8671 -0.0368 0.047 Uiso 1 1 calc R U . . .
H18C H 0.1178 0.9275 -0.0126 0.047 Uiso 1 1 calc R U . . .
C113 C 0.24516(12) 0.87923(13) 0.22753(9) 0.0239(4) Uani 1 1 d . . . . .
C123 C 0.27823(13) 0.96670(14) 0.22369(10) 0.0294(5) Uani 1 1 d . . . . .
C133 C 0.28234(14) 1.02572(15) 0.27431(11) 0.0349(5) Uani 1 1 d . . . . .
H133 H 0.3042 1.0851 0.2723 0.042 Uiso 1 1 calc R U . . .
C143 C 0.25544(14) 0.99990(16) 0.32727(11) 0.0346(5) Uani 1 1 d . . . . .
H143 H 0.2590 1.0412 0.3614 0.042 Uiso 1 1 calc R U . . .
C153 C 0.22341(14) 0.91431(15) 0.33067(10) 0.0316(5) Uani 1 1 d . . . . .
H153 H 0.2047 0.8969 0.3672 0.038 Uiso 1 1 calc R U . . .
C163 C 0.21799(13) 0.85242(14) 0.28108(9) 0.0262(4) Uani 1 1 d . . . . .
C173 C 0.18307(15) 0.75928(14) 0.28576(11) 0.0326(5) Uani 1 1 d . . . . .
H17D H 0.1359 0.7471 0.2481 0.049 Uiso 1 1 calc R U . . .
H17E H 0.1612 0.7550 0.3240 0.049 Uiso 1 1 calc R U . . .
H17F H 0.2292 0.7147 0.2882 0.049 Uiso 1 1 calc R U . . .
C183 C 0.30768(16) 0.99518(17) 0.16615(12) 0.0390(5) Uani 1 1 d . . . . .
H18D H 0.3572 0.9581 0.1627 0.059 Uiso 1 1 calc R U . . .
H18E H 0.3248 1.0590 0.1702 0.059 Uiso 1 1 calc R U . . .
H18F H 0.2603 0.9870 0.1280 0.059 Uiso 1 1 calc R U . . .
C10 C 0.4195(8) 0.8592(6) 0.0393(6) 0.061(2) Uani 0.5 1 d . U P A -1
H10A H 0.4493 0.8110 0.0222 0.092 Uiso 0.5 1 calc R U P A -1
H10B H 0.3591 0.8417 0.0352 0.092 Uiso 0.5 1 calc R U P A -1
H10C H 0.4482 0.8687 0.0843 0.092 Uiso 0.5 1 calc R U P A -1
C20 C 0.4224(4) 0.9442(5) 0.0033(3) 0.0549(14) Uani 0.5 1 d . U P A -1
H20A H 0.3872 0.9905 0.0183 0.066 Uiso 0.5 1 calc R U P A -1
H20B H 0.3952 0.9328 -0.0422 0.066 Uiso 0.5 1 calc R U P A -1
C30 C 0.5113(5) 0.9820(4) 0.0091(4) 0.0451(17) Uani 0.5 1 d . U P A -1
H30A H 0.5486 0.9344 -0.0020 0.054 Uiso 0.5 1 calc R U P A -1
H30B H 0.5365 1.0001 0.0538 0.054 Uiso 0.5 1 calc R U P A -1
C40 C 0.5101(4) 1.0648(4) -0.0346(3) 0.0557(15) Uani 0.5 1 d . U P A -1
H40A H 0.4881 1.0456 -0.0794 0.067 Uiso 0.5 1 calc R U P A -1
H40B H 0.4695 1.1105 -0.0254 0.067 Uiso 0.5 1 calc R U P A -1
C50 C 0.5950(9) 1.1065(7) -0.0271(6) 0.076(3) Uani 0.5 1 d . U P A -1
H50A H 0.5899 1.1588 -0.0555 0.113 Uiso 0.5 1 calc R U P A -1
H50B H 0.6350 1.0624 -0.0377 0.113 Uiso 0.5 1 calc R U P A -1
H50C H 0.6170 1.1263 0.0171 0.113 Uiso 0.5 1 calc R U P A -1

loop_
_atom_site_aniso_label
_atom_site_aniso_U_11
_atom_site_aniso_U_22
_atom_site_aniso_U_33
_atom_site_aniso_U_23
_atom_site_aniso_U_13
_atom_site_aniso_U_12
Fe1 0.01809(16) 0.02799(18) 0.02394(17) -0.00084(13) 0.00665(12) 0.00077(12)
N11 0.0221(9) 0.0254(9) 0.0244(9) -0.0008(7) 0.0061(7) 0.0001(7)
C11 0.0229(11) 0.0378(13) 0.0391(12) 0.0025(10) 0.0054(9) -0.0022(9)
C21 0.0212(10) 0.0218(10) 0.0346(11) -0.0010(8) 0.0073(9) 0.0011(8)
C31 0.0219(10) 0.0274(11) 0.0347(11) 0.0000(9) 0.0121(9) 0.0009(8)
C41 0.0256(11) 0.0283(11) 0.0319(11) 0.0016(9) 0.0127(9) 0.0034(9)
C51 0.0353(13) 0.0605(17) 0.0323(12) -0.0019(11) 0.0145(10) -0.0018(12)
C61 0.0300(12) 0.0388(13) 0.0432(13) 0.0019(10) 0.0160(10) -0.0034(10)
N21 0.0207(9) 0.0316(10) 0.0262(9) -0.0004(7) 0.0060(7) 0.0031(7)
C12 0.0166(10) 0.0335(11) 0.0261(10) -0.0001(9) 0.0025(8) -0.0024(8)
C22 0.0219(11) 0.0419(13) 0.0301(11) -0.0063(10) 0.0011(9) -0.0003(9)
C32 0.0270(12) 0.0636(17) 0.0281(12) -0.0140(11) 0.0024(9) -0.0027(11)
C42 0.0319(13) 0.0688(18) 0.0266(12) 0.0026(12) 0.0041(10) -0.0104(12)
C52 0.0304(12) 0.0489(15) 0.0333(12) 0.0079(11) 0.0026(10) -0.0087(11)
C62 0.0235(11) 0.0350(12) 0.0287(11) 0.0028(9) 0.0039(8) -0.0049(9)
C72 0.0466(14) 0.0301(12) 0.0392(13) 0.0029(10) 0.0093(11) 0.0002(10)
C82 0.0419(14) 0.0401(14) 0.0406(13) -0.0131(11) -0.0009(11) 0.0029(11)
C13 0.0251(11) 0.0456(13) 0.0221(10) -0.0014(9) 0.0075(8) -0.0009(10)
C23 0.0298(12) 0.0582(16) 0.0275(11) 0.0022(11) 0.0086(10) 0.0041(11)
C33 0.0303(13) 0.089(2) 0.0315(13) 0.0001(14) 0.0020(10) 0.0039(14)
C43 0.0374(15) 0.093(2) 0.0366(14) -0.0195(15) 0.0028(11) -0.0122(15)
C53 0.0436(15) 0.0616(18) 0.0419(14) -0.0188(13) 0.0084(12) -0.0093(13)
C63 0.0326(12) 0.0464(14) 0.0315(12) -0.0090(10) 0.0068(10) -0.0027(11)
C73 0.0545(17) 0.0383(15) 0.0531(16) -0.0151(12) 0.0021(13) 0.0084(12)
C83 0.0461(15) 0.0617(18) 0.0373(14) 0.0114(12) 0.0024(11) 0.0170(13)
N14 0.0230(9) 0.0309(10) 0.0277(9) 0.0018(7) 0.0058(7) 0.0022(7)
C24 0.0311(12) 0.0361(13) 0.0462(14) 0.0049(11) 0.0167(10) -0.0003(10)
C34 0.0304(12) 0.0326(13) 0.0559(15) 0.0091(11) 0.0116(11) 0.0005(10)
C44 0.0312(12) 0.0298(12) 0.0470(14) 0.0039(10) 0.0034(10) 0.0024(10)
C54 0.0275(12) 0.0344(13) 0.0394(12) -0.0021(10) 0.0075(9) 0.0073(10)
C64 0.0243(11) 0.0335(12) 0.0292(11) -0.0012(9) 0.0070(9) 0.0013(9)
N15 0.0220(9) 0.0314(10) 0.0258(9) -0.0038(7) 0.0073(7) -0.0009(7)
C25 0.0200(10) 0.0321(12) 0.0269(10) -0.0046(9) 0.0054(8) -0.0014(9)
C35 0.0249(11) 0.0338(12) 0.0260(11) 0.0023(9) 0.0064(8) 0.0053(9)
C45 0.0256(11) 0.0268(11) 0.0381(12) 0.0018(9) 0.0127(9) 0.0030(9)
C55 0.0232(11) 0.0268(11) 0.0365(12) -0.0025(9) 0.0057(9) 0.0011(9)
C65 0.0221(10) 0.0351(12) 0.0257(10) -0.0050(9) 0.0056(8) 0.0023(9)
Fe2 0.02030(17) 0.02507(17) 0.02302(16) -0.00197(12) 0.00395(12) 0.00114(12)
N111 0.0262(9) 0.0255(9) 0.0209(8) 0.0003(7) 0.0034(7) -0.0012(7)
C111 0.0392(13) 0.0335(12) 0.0273(11) -0.0020(9) 0.0104(10) 0.0060(10)
C121 0.0305(11) 0.0229(10) 0.0253(10) 0.0011(8) 0.0097(8) -0.0005(9)
C131 0.0258(11) 0.0248(11) 0.0274(10) 0.0027(8) 0.0095(8) 0.0021(8)
C141 0.0247(11) 0.0255(11) 0.0265(10) 0.0025(8) 0.0069(8) 0.0013(8)
C151 0.0274(12) 0.0422(13) 0.0330(12) -0.0035(10) 0.0020(9) 0.0082(10)
C161 0.0325(12) 0.0398(13) 0.0397(13) -0.0005(10) 0.0091(10) 0.0073(10)
N121 0.0252(9) 0.0247(9) 0.0234(8) -0.0025(7) 0.0056(7) 0.0005(7)
C112 0.0280(11) 0.0265(11) 0.0236(10) -0.0028(8) 0.0073(8) 0.0028(8)
C122 0.0281(11) 0.0261(11) 0.0247(10) -0.0001(8) 0.0102(8) 0.0057(9)
C132 0.0360(12) 0.0305(12) 0.0227(10) 0.0010(9) 0.0077(9) 0.0076(10)
C142 0.0319(12) 0.0373(13) 0.0257(11) -0.0063(9) 0.0019(9) 0.0052(10)
C152 0.0334(12) 0.0313(12) 0.0304(11) -0.0067(9) 0.0080(9) -0.0028(9)
C162 0.0350(12) 0.0269(11) 0.0242(10) -0.0024(8) 0.0081(9) -0.0002(9)
C172 0.0479(14) 0.0334(13) 0.0319(12) 0.0018(10) 0.0053(10) -0.0114(11)
C182 0.0353(12) 0.0304(12) 0.0317(11) 0.0028(9) 0.0129(9) 0.0010(10)
C113 0.0194(10) 0.0236(10) 0.0258(10) -0.0012(8) 0.0003(8) 0.0018(8)
C123 0.0242(11) 0.0275(11) 0.0347(11) 0.0010(9) 0.0041(9) -0.0003(9)
C133 0.0308(12) 0.0241(11) 0.0456(13) -0.0055(10) 0.0018(10) -0.0003(9)
C143 0.0325(12) 0.0347(13) 0.0327(12) -0.0103(10) 0.0006(9) 0.0048(10)
C153 0.0310(11) 0.0368(13) 0.0243(10) -0.0027(9) 0.0022(9) 0.0063(10)
C163 0.0232(10) 0.0273(11) 0.0252(10) -0.0001(8) 0.0006(8) 0.0023(8)
C173 0.0380(13) 0.0302(12) 0.0296(11) 0.0029(9) 0.0085(10) -0.0018(10)
C183 0.0377(13) 0.0353(13) 0.0463(14) 0.0031(11) 0.0145(11) -0.0074(10)
C10 0.063(5) 0.051(6) 0.076(6) 0.009(5) 0.031(4) -0.016(5)
C20 0.046(3) 0.059(4) 0.060(4) 0.006(3) 0.013(3) 0.006(3)
C30 0.054(5) 0.022(5) 0.068(5) -0.007(3) 0.032(4) 0.001(3)
C40 0.053(4) 0.042(4) 0.062(4) 0.000(3) -0.004(3) 0.003(3)
C50 0.101(8) 0.050(6) 0.091(7) 0.030(5) 0.055(6) -0.009(5)

loop_
_atom_type_symbol
_atom_type_description
_atom_type_scat_dispersion_real
_atom_type_scat_dispersion_imag
_atom_type_scat_source
C C 0.0181 0.0091 'International Tables Vol C Tables 4.2.6.8 and 6.1.1.4'
H H 0.0000 0.0000 'International Tables Vol C Tables 4.2.6.8 and 6.1.1.4'
Fe Fe -1.1336 3.1974 'International Tables Vol C Tables 4.2.6.8 and 6.1.1.4'
N N 0.0311 0.0180 'International Tables Vol C Tables 4.2.6.8 and 6.1.1.4'

loop_
_geom_angle_atom_site_label_1
_geom_angle_atom_site_label_2
_geom_angle_atom_site_label_3
_geom_angle
N15 Fe1 N21 128.38(7)
N15 Fe1 N11 116.41(7)
N21 Fe1 N11 91.75(7)
N15 Fe1 N14 111.49(7)
N21 Fe1 N14 102.94(7)
N11 Fe1 N14 101.58(7)
C21 N11 C12 121.69(17)
C21 N11 Fe1 125.87(14)
C12 N11 Fe1 112.37(12)
C21 C11 H11A 109.5
C21 C11 H11B 109.5
H11A C11 H11B 109.5
C21 C11 H11C 109.5
H11A C11 H11C 109.5
H11B C11 H11C 109.5
N11 C21 C31 122.60(18)
N11 C21 C11 118.51(19)
C31 C21 C11 118.88(18)
C41 C31 C21 125.45(19)
C41 C31 C61 117.25(19)
C21 C31 C61 117.12(19)
N21 C41 C31 124.41(19)
N21 C41 C51 117.88(19)
C31 C41 C51 117.72(19)
C41 C51 H51A 109.5
C41 C51 H51B 109.5
H51A C51 H51B 109.5
C41 C51 H51C 109.5
H51A C51 H51C 109.5
H51B C51 H51C 109.5
C31 C61 H61A 109.5
C31 C61 H61B 109.5
H61A C61 H61B 109.5
C31 C61 H61C 109.5
H61A C61 H61C 109.5
H61B C61 H61C 109.5
C41 N21 C13 119.90(17)
C41 N21 Fe1 123.75(14)
C13 N21 Fe1 116.30(13)
C62 C12 C22 121.0(2)
C62 C12 N11 119.06(18)
C22 C12 N11 119.66(19)
C32 C22 C12 118.0(2)
C32 C22 C82 120.0(2)
C12 C22 C82 122.0(2)
C42 C32 C22 121.7(2)
C42 C32 H32 119.2
C22 C32 H32 119.2
C52 C42 C32 119.2(2)
C52 C42 H42 120.4
C32 C42 H42 120.4
C42 C52 C62 121.5(2)
C42 C52 H52 119.2
C62 C52 H52 119.2
C52 C62 C12 118.6(2)
C52 C62 C72 120.7(2)
C12 C62 C72 120.70(19)
C62 C72 H72A 109.5
C62 C72 H72B 109.5
H72A C72 H72B 109.5
C62 C72 H72C 109.5
H72A C72 H72C 109.5
H72B C72 H72C 109.5
C22 C82 H82A 109.5
C22 C82 H82B 109.5
H82A C82 H82B 109.5
C22 C82 H82C 109.5
H82A C82 H82C 109.5
H82B C82 H82C 109.5
C23 C13 C63 120.4(2)
C23 C13 N21 120.4(2)
C63 C13 N21 119.08(19)
C33 C23 C13 118.3(2)
C33 C23 C83 120.3(2)
C13 C23 C83 121.4(2)
C43 C33 C23 121.4(3)
C43 C33 H33 119.3
C23 C33 H33 119.3
C53 C43 C33 119.9(2)
C53 C43 H43 120.0
C33 C43 H43 120.0
C43 C53 C63 121.0(3)
C43 C53 H53 119.5
C63 C53 H53 119.5
C53 C63 C13 118.9(2)
C53 C63 C73 120.6(2)
C13 C63 C73 120.6(2)
C63 C73 H73A 109.5
C63 C73 H73B 109.5
H73A C73 H73B 109.5
C63 C73 H73C 109.5
H73A C73 H73C 109.5
H73B C73 H73C 109.5
C23 C83 H83A 109.5
C23 C83 H83B 109.5
H83A C83 H83B 109.5
C23 C83 H83C 109.5
H83A C83 H83C 109.5
H83B C83 H83C 109.5
C64 N14 C24 117.30(19)
C64 N14 Fe1 121.95(14)
C24 N14 Fe1 120.20(14)
N14 C24 C34 123.0(2)
N14 C24 H24 118.5
C34 C24 H24 118.5
C44 C34 C24 118.8(2)
C44 C34 H34 120.6
C24 C34 H34 120.6
C54 C44 C34 118.8(2)
C54 C44 H44 120.6
C34 C44 H44 120.6
C44 C54 C64 119.1(2)
C44 C54 H54 120.4
C64 C54 H54 120.4
N14 C64 C54 122.9(2)
N14 C64 H64 118.6
C54 C64 H64 118.6
C65 N15 C25 115.12(17)
C65 N15 Fe1 120.79(13)
C25 N15 Fe1 122.07(14)
N15 C25 C35 123.0(2)
N15 C25 Fe2 111.20(13)
C35 C25 Fe2 60.42(11)
N15 C25 H25 114.9(14)
C35 C25 H25 118.5(14)
Fe2 C25 H25 115.9(14)
C25 C35 C45 115.68(19)
C25 C35 Fe2 81.15(13)
C45 C35 Fe2 75.97(12)
C25 C35 H35 120.1(14)
C45 C35 H35 124.1(14)
Fe2 C35 H35 109.1(14)
C35 C45 C55 116.43(19)
C35 C45 Fe2 63.61(12)
C55 C45 Fe2 107.88(15)
C35 C45 H45 120.1(14)
C55 C45 H45 118.5(14)
Fe2 C45 H45 117.1(14)
C65 C55 C45 120.4(2)
C65 C55 H55 119.8
C45 C55 H55 119.8
C55 C65 N15 123.69(19)
C55 C65 H65 118.2
N15 C65 H65 118.2
N111 Fe2 N121 93.17(7)
N111 Fe2 C35 116.28(8)
N121 Fe2 C35 150.20(8)
N111 Fe2 C45 144.31(8)
N121 Fe2 C45 111.72(8)
C35 Fe2 C45 40.42(9)
N111 Fe2 C25 113.77(8)
N121 Fe2 C25 134.42(7)
C35 Fe2 C25 38.43(8)
C45 Fe2 C25 66.51(8)
C121 N111 C112 120.49(17)
C121 N111 Fe2 127.34(14)
C112 N111 Fe2 112.03(13)
C121 C111 H11D 109.5
C121 C111 H11E 109.5
H11D C111 H11E 109.5
C121 C111 H11F 109.5
H11D C111 H11F 109.5
H11E C111 H11F 109.5
N111 C121 C131 122.98(18)
N111 C121 C111 118.75(18)
C131 C121 C111 118.27(18)
C141 C131 C121 125.89(18)
C141 C131 C161 116.83(18)
C121 C131 C161 117.26(18)
N121 C141 C131 124.46(18)
N121 C141 C151 118.18(18)
C131 C141 C151 117.36(18)
C141 C151 H15A 109.5
C141 C151 H15B 109.5
H15A C151 H15B 109.5
C141 C151 H15C 109.5
H15A C151 H15C 109.5
H15B C151 H15C 109.5
C131 C161 H16A 109.5
C131 C161 H16B 109.5
H16A C161 H16B 109.5
C131 C161 H16C 109.5
H16A C161 H16C 109.5
H16B C161 H16C 109.5
C141 N121 C113 119.71(17)
C141 N121 Fe2 125.94(14)
C113 N121 Fe2 114.13(12)
C122 C112 C162 120.87(19)
C122 C112 N111 119.66(18)
C162 C112 N111 119.31(18)
C132 C122 C112 118.39(19)
C132 C122 C182 120.87(19)
C112 C122 C182 120.72(19)
C142 C132 C122 121.4(2)
C142 C132 H132 119.3
C122 C132 H132 119.3
C132 C142 C152 119.6(2)
C132 C142 H142 120.2
C152 C142 H142 120.2
C142 C152 C162 121.2(2)
C142 C152 H152 119.4
C162 C152 H152 119.4
C152 C162 C112 118.60(19)
C152 C162 C172 121.4(2)
C112 C162 C172 120.00(19)
C162 C172 H17A 109.5
C162 C172 H17B 109.5
H17A C172 H17B 109.5
C162 C172 H17C 109.5
H17A C172 H17C 109.5
H17B C172 H17C 109.5
C122 C182 H18A 109.5
C122 C182 H18B 109.5
H18A C182 H18B 109.5
C122 C182 H18C 109.5
H18A C182 H18C 109.5
H18B C182 H18C 109.5
C163 C113 C123 120.63(19)
C163 C113 N121 120.14(18)
C123 C113 N121 119.02(18)
C133 C123 C113 118.3(2)
C133 C123 C183 121.2(2)
C113 C123 C183 120.48(19)
C143 C133 C123 121.5(2)
C143 C133 H133 119.3
C123 C133 H133 119.3
C153 C143 C133 119.9(2)
C153 C143 H143 120.1
C133 C143 H143 120.1
C143 C153 C163 120.9(2)
C143 C153 H153 119.6
C163 C153 H153 119.6
C113 C163 C153 118.9(2)
C113 C163 C173 121.03(18)
C153 C163 C173 120.09(19)
C163 C173 H17D 109.5
C163 C173 H17E 109.5
H17D C173 H17E 109.5
C163 C173 H17F 109.5
H17D C173 H17F 109.5
H17E C173 H17F 109.5
C123 C183 H18D 109.5
C123 C183 H18E 109.5
H18D C183 H18E 109.5
C123 C183 H18F 109.5
H18D C183 H18F 109.5
H18E C183 H18F 109.5
C20 C10 H10A 109.5
C20 C10 H10B 109.5
H10A C10 H10B 109.5
C20 C10 H10C 109.5
H10A C10 H10C 109.5
H10B C10 H10C 109.5
C10 C20 C30 115.1(7)
C10 C20 H20A 108.5
C30 C20 H20A 108.5
C10 C20 H20B 108.5
C30 C20 H20B 108.5
H20A C20 H20B 107.5
C20 C30 C40 112.1(5)
C20 C30 H30A 109.2
C40 C30 H30A 109.2
C20 C30 H30B 109.2
C40 C30 H30B 109.2
H30A C30 H30B 107.9
C50 C40 C30 113.3(7)
C50 C40 H40A 108.9
C30 C40 H40A 108.9
C50 C40 H40B 108.9
C30 C40 H40B 108.9
H40A C40 H40B 107.7
C40 C50 H50A 109.5
C40 C50 H50B 109.5
H50A C50 H50B 109.5
C40 C50 H50C 109.5
H50A C50 H50C 109.5
H50B C50 H50C 109.5

loop_
_geom_bond_atom_site_label_1
_geom_bond_atom_site_label_2
_geom_bond_distance
Fe1 N15 1.9513(17)
Fe1 N21 1.9780(17)
Fe1 N11 1.9946(17)
Fe1 N14 2.1099(18)
N11 C21 1.333(3)
N11 C12 1.437(3)
C11 C21 1.511(3)
C11 H11A 0.9800
C11 H11B 0.9800
C11 H11C 0.9800
C21 C31 1.422(3)
C31 C41 1.411(3)
C31 C61 1.528(3)
C41 N21 1.352(3)
C41 C51 1.509(3)
C51 H51A 0.9800
C51 H51B 0.9800
C51 H51C 0.9800
C61 H61A 0.9800
C61 H61B 0.9800
C61 H61C 0.9800
N21 C13 1.439(3)
C12 C62 1.400(3)
C12 C22 1.402(3)
C22 C32 1.397(3)
C22 C82 1.503(3)
C32 C42 1.383(4)
C32 H32 0.9500
C42 C52 1.375(4)
C42 H42 0.9500
C52 C62 1.392(3)
C52 H52 0.9500
C62 C72 1.504(3)
C72 H72A 0.9800
C72 H72B 0.9800
C72 H72C 0.9800
C82 H82A 0.9800
C82 H82B 0.9800
C82 H82C 0.9800
C13 C23 1.403(3)
C13 C63 1.405(3)
C23 C33 1.401(4)
C23 C83 1.498(4)
C33 C43 1.375(4)
C33 H33 0.9500
C43 C53 1.373(4)
C43 H43 0.9500
C53 C63 1.399(3)
C53 H53 0.9500
C63 C73 1.498(3)
C73 H73A 0.9800
C73 H73B 0.9800
C73 H73C 0.9800
C83 H83A 0.9800
C83 H83B 0.9800
C83 H83C 0.9800
N14 C64 1.341(3)
N14 C24 1.342(3)
C24 C34 1.380(3)
C24 H24 0.9500
C34 C44 1.378(3)
C34 H34 0.9500
C44 C54 1.375(3)
C44 H44 0.9500
C54 C64 1.379(3)
C54 H54 0.9500
C64 H64 0.9500
N15 C65 1.393(3)
N15 C25 1.402(3)
C25 C35 1.412(3)
C25 Fe2 2.245(2)
C25 H25 0.95(2)
C35 C45 1.430(3)
C35 Fe2 1.976(2)
C35 H35 0.98(2)
C45 C55 1.445(3)
C45 Fe2 2.140(2)
C45 H45 0.95(2)
C55 C65 1.352(3)
C55 H55 0.9500
C65 H65 0.9500
Fe2 N111 1.9463(17)
Fe2 N121 1.9490(17)
N111 C121 1.347(3)
N111 C112 1.429(3)
C111 C121 1.514(3)
C111 H11D 0.9800
C111 H11E 0.9800
C111 H11F 0.9800
C121 C131 1.412(3)
C131 C141 1.411(3)
C131 C161 1.537(3)
C141 N121 1.347(3)
C141 C151 1.508(3)
C151 H15A 0.9800
C151 H15B 0.9800
C151 H15C 0.9800
C161 H16A 0.9800
C161 H16B 0.9800
C161 H16C 0.9800
N121 C113 1.436(2)
C112 C122 1.404(3)
C112 C162 1.404(3)
C122 C132 1.397(3)
C122 C182 1.496(3)
C132 C142 1.381(3)
C132 H132 0.9500
C142 C152 1.384(3)
C142 H142 0.9500
C152 C162 1.394(3)
C152 H152 0.9500
C162 C172 1.498(3)
C172 H17A 0.9800
C172 H17B 0.9800
C172 H17C 0.9800
C182 H18A 0.9800
C182 H18B 0.9800
C182 H18C 0.9800
C113 C163 1.396(3)
C113 C123 1.407(3)
C123 C133 1.392(3)
C123 C183 1.501(3)
C133 C143 1.378(3)
C133 H133 0.9500
C143 C153 1.373(3)
C143 H143 0.9500
C153 C163 1.399(3)
C153 H153 0.9500
C163 C173 1.498(3)
C173 H17D 0.9800
C173 H17E 0.9800
C173 H17F 0.9800
C183 H18D 0.9800
C183 H18E 0.9800
C183 H18F 0.9800
C10 C20 1.487(9)
C10 H10A 0.9800
C10 H10B 0.9800
C10 H10C 0.9800
C20 C30 1.500(11)
C20 H20A 0.9900
C20 H20B 0.9900
C30 C40 1.546(9)
C30 H30A 0.9900
C30 H30B 0.9900
C40 C50 1.460(14)
C40 H40A 0.9900
C40 H40B 0.9900
C50 H50A 0.9800
C50 H50B 0.9800
C50 H50C 0.9800
